data_4028289
loop_
_publ_author_name
'Yan Yang'
'Fan Ni'
'Wen-Ming Shu'
'Shang-Bo Yu'
'Meng Gao'
'An-Xin Wu'

_publ_section_title
;
 Synthesis of Tetrasubstituted Unsymmetrical 1,4-Enediones via
 Copper-Promoted Autotandem Catalysis and Air As the Oxidant
;
_journal_name_full 'Journal of Organic Chemistry'
_journal_page_first 5418
_journal_page_last 5426
_journal_paper_doi 10.1021/jo400564f
_journal_volume 78
_journal_year 2013
_chemical_formula_sum 'C27 H23 N O3'
_chemical_formula_weight 409.46
_chemical_name_systematic
; 
 ? 
;
_space_group_IT_number 2
_symmetry_cell_setting triclinic
_symmetry_space_group_name_Hall '-P 1'
_symmetry_space_group_name_H-M 'P -1'
_atom_sites_solution_hydrogens geom
_atom_sites_solution_primary direct
_atom_sites_solution_secondary difmap
_audit_creation_method SHELXL-97
_cell_angle_alpha 88.127(3)
_cell_angle_beta 88.127(3)
_cell_angle_gamma 65.54
_cell_formula_units_Z 2
_cell_length_a 8.415(3)
_cell_length_b 8.415(3)
_cell_length_c 16.635(7)
_cell_measurement_reflns_used 3317
_cell_measurement_temperature 273(2)
_cell_measurement_theta_max 29.89
_cell_measurement_theta_min 2.45
_cell_volume 1071.4(7)
_computing_cell_refinement 'Bruker SAINT'
_computing_data_collection 'Bruker APEX2'
_computing_data_reduction 'Bruker SAINT'
_computing_molecular_graphics 'Bruker SHELXTL'
_computing_publication_material 'Bruker SHELXTL'
_computing_structure_refinement 'SHELXL-97 (Sheldrick, 1997)'
_computing_structure_solution 'SHELXS-97 (Sheldrick, 1990)'
_diffrn_ambient_temperature 273(2)
_diffrn_measured_fraction_theta_full 0.998
_diffrn_measured_fraction_theta_max 0.998
_diffrn_measurement_device_type 'Bruker APEX-II CCD'
_diffrn_measurement_method '\f and \w scans'
_diffrn_radiation_monochromator graphite
_diffrn_radiation_source 'fine-focus sealed tube'
_diffrn_radiation_type MoK\a
_diffrn_radiation_wavelength 0.71073
_diffrn_reflns_av_R_equivalents 0.0759
_diffrn_reflns_av_sigmaI/netI 0.0636
_diffrn_reflns_limit_h_max 9
_diffrn_reflns_limit_h_min -10
_diffrn_reflns_limit_k_max 9
_diffrn_reflns_limit_k_min -10
_diffrn_reflns_limit_l_max 20
_diffrn_reflns_limit_l_min -20
_diffrn_reflns_number 8054
_diffrn_reflns_theta_full 25.49
_diffrn_reflns_theta_max 25.49
_diffrn_reflns_theta_min 1.22
_diffrn_standards_number 0
_exptl_absorpt_coefficient_mu 0.082
_exptl_absorpt_correction_T_max 0.9918
_exptl_absorpt_correction_T_min 0.9902
_exptl_absorpt_correction_type none
_exptl_crystal_colour yellow
_exptl_crystal_density_diffrn 1.269
_exptl_crystal_description block
_exptl_crystal_F_000 432
_exptl_crystal_size_max 0.12
_exptl_crystal_size_mid 0.10
_exptl_crystal_size_min 0.10
_refine_diff_density_max 0.215
_refine_diff_density_min -0.243
_refine_diff_density_rms 0.055
_refine_ls_extinction_method none
_refine_ls_goodness_of_fit_ref 1.098
_refine_ls_hydrogen_treatment mixed
_refine_ls_matrix_type full
_refine_ls_number_parameters 280
_refine_ls_number_reflns 3958
_refine_ls_number_restraints 0
_refine_ls_restrained_S_all 1.098
_refine_ls_R_factor_all 0.0683
_refine_ls_R_factor_gt 0.0469
_refine_ls_shift/su_max 0.001
_refine_ls_shift/su_mean 0.000
_refine_ls_structure_factor_coef Fsqd
_refine_ls_weighting_details 'calc w=1/[\s^2^(Fo^2^)+(0.0893P)^2^+0.0356P] where P=(Fo^2^+2Fc^2^)/3'
_refine_ls_weighting_scheme calc
_refine_ls_wR_factor_gt 0.1296
_refine_ls_wR_factor_ref 0.1600
_reflns_number_gt 2919
_reflns_number_total 3958
_reflns_threshold_expression >2sigma(I)
_cod_data_source_file jo400564f_si_004.cif
_cod_data_source_block e:\121112e\work\t
_cod_database_code 4028289

loop_
_symmetry_equiv_pos_as_xyz
'x, y, z'
'-x, -y, -z'

loop_
_atom_site_label
_atom_site_type_symbol
_atom_site_fract_x
_atom_site_fract_y
_atom_site_fract_z
_atom_site_U_iso_or_equiv
_atom_site_adp_type
_atom_site_occupancy
_atom_site_symmetry_multiplicity
_atom_site_calc_flag
_atom_site_refinement_flags
C1 C 0.2451(2) 0.0424(2) 0.09516(9) 0.0405(4) Uani 1 1 d .
C2 C 0.3049(2) -0.0449(2) 0.02294(11) 0.0488(4) Uani 1 1 d .
H2 H 0.3421 0.0078 -0.0191 0.059 Uiso 1 1 calc R
C3 C 0.3090(3) -0.2082(3) 0.01360(13) 0.0620(5) Uani 1 1 d .
H3 H 0.3518 -0.2669 -0.0342 0.074 Uiso 1 1 calc R
C4 C 0.2503(3) -0.2847(3) 0.07441(14) 0.0689(6) Uani 1 1 d .
H4 H 0.2502 -0.3938 0.0673 0.083 Uiso 1 1 calc R
C5 C 0.1914(3) -0.2007(3) 0.14582(15) 0.0710(6) Uani 1 1 d .
H5 H 0.1528 -0.2541 0.1871 0.085 Uiso 1 1 calc R
C6 C 0.1888(3) -0.0373(2) 0.15713(11) 0.0549(5) Uani 1 1 d .
H6 H 0.1497 0.0185 0.2058 0.066 Uiso 1 1 calc R
C7 C 0.2319(2) 0.2224(2) 0.10190(9) 0.0408(4) Uani 1 1 d .
C8 C 0.1639(2) 0.3123(2) 0.18306(10) 0.0396(4) Uani 1 1 d .
C9 C 0.2757(2) 0.2803(2) 0.24666(10) 0.0417(4) Uani 1 1 d .
C10 C 0.4613(2) 0.1817(2) 0.23044(10) 0.0482(4) Uani 1 1 d .
C11 C 0.5841(2) 0.1016(2) 0.29765(10) 0.0447(4) Uani 1 1 d .
C12 C 0.7502(3) 0.0979(3) 0.29149(13) 0.0598(5) Uani 1 1 d .
H12 H 0.7796 0.1531 0.2479 0.072 Uiso 1 1 calc R
C13 C 0.8712(3) 0.0140(3) 0.34878(15) 0.0710(6) Uani 1 1 d .
H13 H 0.9812 0.0152 0.3450 0.085 Uiso 1 1 calc R
C14 C 0.8298(3) -0.0721(3) 0.41214(14) 0.0690(6) Uani 1 1 d .
H14 H 0.9126 -0.1312 0.4506 0.083 Uiso 1 1 calc R
C15 C 0.6668(3) -0.0710(3) 0.41858(13) 0.0634(5) Uani 1 1 d .
H15 H 0.6395 -0.1306 0.4611 0.076 Uiso 1 1 calc R
C16 C 0.5434(2) 0.0178(2) 0.36245(11) 0.0509(5) Uani 1 1 d .
H16 H 0.4316 0.0215 0.3681 0.061 Uiso 1 1 calc R
C17 C 0.2069(2) 0.3328(2) 0.33032(10) 0.0421(4) Uani 1 1 d .
C18 C 0.2631(2) 0.4502(2) 0.37464(9) 0.0404(4) Uani 1 1 d .
C19 C 0.3538(3) 0.5371(2) 0.33691(12) 0.0544(5) Uani 1 1 d .
H19 H 0.3898 0.5154 0.2834 0.065 Uiso 1 1 calc R
C20 C 0.3909(3) 0.6562(3) 0.37890(17) 0.0788(7) Uani 1 1 d .
H20 H 0.4529 0.7134 0.3534 0.095 Uiso 1 1 calc R
C21 C 0.3384(3) 0.6911(4) 0.45658(17) 0.0820(8) Uani 1 1 d .
H21 H 0.3628 0.7730 0.4837 0.098 Uiso 1 1 calc R
C22 C 0.2498(3) 0.6059(3) 0.49507(13) 0.0712(7) Uani 1 1 d .
H22 H 0.2148 0.6292 0.5486 0.085 Uiso 1 1 calc R
C23 C 0.2120(2) 0.4860(3) 0.45499(10) 0.0521(5) Uani 1 1 d .
H23 H 0.1518 0.4282 0.4817 0.063 Uiso 1 1 calc R
C24 C -0.1182(3) 0.4338(3) 0.11387(12) 0.0645(6) Uani 1 1 d .
H24A H -0.1154 0.3209 0.1014 0.077 Uiso 1 1 calc R
H24B H -0.0821 0.4814 0.0664 0.077 Uiso 1 1 calc R
C25 C -0.2965(3) 0.5556(3) 0.14260(14) 0.0720(6) Uani 1 1 d .
H25A H -0.3555 0.4923 0.1710 0.086 Uiso 1 1 calc R
H25B H -0.3674 0.6214 0.0980 0.086 Uiso 1 1 calc R
C26 C -0.2604(3) 0.6748(3) 0.19866(16) 0.0790(7) Uani 1 1 d .
H26A H -0.2348 0.7626 0.1688 0.095 Uiso 1 1 calc R
H26B H -0.3586 0.7322 0.2352 0.095 Uiso 1 1 calc R
C27 C -0.1028(3) 0.5498(3) 0.24332(12) 0.0583(5) Uani 1 1 d .
H27A H -0.0337 0.6088 0.2619 0.070 Uiso 1 1 calc R
H27B H -0.1371 0.4958 0.2891 0.070 Uiso 1 1 calc R
N1 N -0.00532(19) 0.41942(19) 0.18251(9) 0.0480(4) Uani 1 1 d .
O1 O 0.25031(18) 0.30627(16) 0.04537(7) 0.0540(4) Uani 1 1 d .
O2 O 0.52432(19) 0.1523(2) 0.16132(8) 0.0787(5) Uani 1 1 d .
O3 O 0.1008(2) 0.2844(2) 0.36122(9) 0.0661(4) Uani 1 1 d .

loop_
_atom_site_aniso_label
_atom_site_aniso_U_11
_atom_site_aniso_U_22
_atom_site_aniso_U_33
_atom_site_aniso_U_23
_atom_site_aniso_U_13
_atom_site_aniso_U_12
C1 0.0433(9) 0.0401(9) 0.0401(8) -0.0003(7) -0.0029(7) -0.0191(7)
C2 0.0540(10) 0.0506(10) 0.0468(9) -0.0088(8) 0.0019(8) -0.0263(8)
C3 0.0675(13) 0.0604(12) 0.0664(12) -0.0209(10) 0.0046(10) -0.0338(10)
C4 0.0787(15) 0.0499(11) 0.0902(16) -0.0095(11) -0.0060(13) -0.0378(11)
C5 0.0924(17) 0.0619(13) 0.0758(14) 0.0135(11) -0.0035(12) -0.0499(12)
C6 0.0698(13) 0.0505(10) 0.0497(10) -0.0005(8) 0.0061(9) -0.0307(10)
C7 0.0440(9) 0.0411(9) 0.0379(8) 0.0006(7) -0.0014(7) -0.0184(7)
C8 0.0438(9) 0.0350(8) 0.0417(9) -0.0035(7) 0.0047(7) -0.0182(7)
C9 0.0458(9) 0.0430(9) 0.0399(8) -0.0055(7) 0.0020(7) -0.0219(8)
C10 0.0478(10) 0.0564(11) 0.0426(9) -0.0050(8) 0.0038(8) -0.0239(9)
C11 0.0454(10) 0.0422(9) 0.0482(9) -0.0069(7) 0.0013(7) -0.0195(8)
C12 0.0493(11) 0.0667(13) 0.0651(12) 0.0039(10) 0.0029(9) -0.0262(10)
C13 0.0458(11) 0.0782(15) 0.0864(16) -0.0018(12) -0.0088(11) -0.0227(11)
C14 0.0615(13) 0.0628(13) 0.0684(14) 0.0000(11) -0.0143(10) -0.0108(10)
C15 0.0673(14) 0.0523(11) 0.0639(12) 0.0086(10) -0.0013(10) -0.0189(10)
C16 0.0515(11) 0.0462(10) 0.0577(11) -0.0019(8) 0.0019(9) -0.0230(8)
C17 0.0430(9) 0.0429(9) 0.0413(9) 0.0001(7) 0.0032(7) -0.0191(8)
C18 0.0380(9) 0.0405(9) 0.0382(8) -0.0023(7) -0.0013(7) -0.0116(7)
C19 0.0646(12) 0.0530(11) 0.0536(11) -0.0103(9) 0.0091(9) -0.0323(9)
C20 0.0823(16) 0.0737(15) 0.0992(18) -0.0256(13) 0.0108(14) -0.0503(13)
C21 0.0693(15) 0.0838(16) 0.0985(19) -0.0463(14) 0.0014(13) -0.0341(13)
C22 0.0587(13) 0.0870(16) 0.0539(11) -0.0313(11) -0.0048(10) -0.0138(12)
C23 0.0441(10) 0.0612(11) 0.0414(9) -0.0031(8) -0.0027(7) -0.0118(9)
C24 0.0549(12) 0.0724(13) 0.0559(12) 0.0000(10) -0.0136(9) -0.0151(10)
C25 0.0520(12) 0.0779(15) 0.0713(14) 0.0093(12) -0.0077(10) -0.0123(11)
C26 0.0664(14) 0.0612(14) 0.0863(16) -0.0038(12) 0.0027(12) -0.0033(11)
C27 0.0546(11) 0.0525(11) 0.0594(11) -0.0129(9) 0.0068(9) -0.0135(9)
N1 0.0476(9) 0.0462(8) 0.0461(8) -0.0060(6) -0.0026(6) -0.0149(7)
O1 0.0729(9) 0.0458(7) 0.0457(7) 0.0056(6) 0.0021(6) -0.0276(6)
O2 0.0557(9) 0.1154(13) 0.0450(8) -0.0099(8) 0.0081(6) -0.0156(9)
O3 0.0746(9) 0.0800(10) 0.0635(8) -0.0096(7) 0.0186(7) -0.0528(8)

loop_
_atom_type_symbol
_atom_type_description
_atom_type_scat_dispersion_real
_atom_type_scat_dispersion_imag
_atom_type_scat_source
C C 0.0033 0.0016 'International Tables Vol C Tables 4.2.6.8 and 6.1.1.4'
H H 0.0000 0.0000 'International Tables Vol C Tables 4.2.6.8 and 6.1.1.4'
N N 0.0061 0.0033 'International Tables Vol C Tables 4.2.6.8 and 6.1.1.4'
O O 0.0106 0.0060 'International Tables Vol C Tables 4.2.6.8 and 6.1.1.4'

loop_
_geom_angle_atom_site_label_1
_geom_angle_atom_site_label_2
_geom_angle_atom_site_label_3
_geom_angle
C6 C1 C2 119.15(16)
C6 C1 C7 121.43(15)
C2 C1 C7 119.28(15)
C3 C2 C1 120.41(17)
C3 C2 H2 119.8
C1 C2 H2 119.8
C4 C3 C2 120.13(19)
C4 C3 H3 119.9
C2 C3 H3 119.9
C3 C4 C5 120.15(18)
C3 C4 H4 119.9
C5 C4 H4 119.9
C4 C5 C6 120.74(19)
C4 C5 H5 119.6
C6 C5 H5 119.6
C5 C6 C1 119.39(19)
C5 C6 H6 120.3
C1 C6 H6 120.3
O1 C7 C1 123.11(15)
O1 C7 C8 119.40(15)
C1 C7 C8 116.83(13)
N1 C8 C9 126.62(15)
N1 C8 C7 112.94(14)
C9 C8 C7 120.44(15)
C8 C9 C10 117.50(15)
C8 C9 C17 121.14(15)
C10 C9 C17 121.18(14)
O2 C10 C9 122.65(16)
O2 C10 C11 116.63(16)
C9 C10 C11 120.63(15)
C16 C11 C12 118.73(17)
C16 C11 C10 122.20(16)
C12 C11 C10 118.83(16)
C13 C12 C11 120.74(19)
C13 C12 H12 119.6
C11 C12 H12 119.6
C12 C13 C14 119.8(2)
C12 C13 H13 120.1
C14 C13 H13 120.1
C15 C14 C13 120.1(2)
C15 C14 H14 119.9
C13 C14 H14 119.9
C14 C15 C16 120.13(19)
C14 C15 H15 119.9
C16 C15 H15 119.9
C15 C16 C11 120.47(18)
C15 C16 H16 119.8
C11 C16 H16 119.8
O3 C17 C18 119.76(15)
O3 C17 C9 120.48(15)
C18 C17 C9 119.72(14)
C19 C18 C23 118.31(17)
C19 C18 C17 121.83(15)
C23 C18 C17 119.66(15)
C20 C19 C18 119.85(19)
C20 C19 H19 120.1
C18 C19 H19 120.1
C21 C20 C19 121.1(2)
C21 C20 H20 119.5
C19 C20 H20 119.5
C20 C21 C22 120.0(2)
C20 C21 H21 120.0
C22 C21 H21 120.0
C21 C22 C23 120.2(2)
C21 C22 H22 119.9
C23 C22 H22 119.9
C22 C23 C18 120.5(2)
C22 C23 H23 119.7
C18 C23 H23 119.7
N1 C24 C25 103.85(17)
N1 C24 H24A 111.0
C25 C24 H24A 111.0
N1 C24 H24B 111.0
C25 C24 H24B 111.0
H24A C24 H24B 109.0
C24 C25 C26 103.52(19)
C24 C25 H25A 111.1
C26 C25 H25A 111.1
C24 C25 H25B 111.1
C26 C25 H25B 111.1
H25A C25 H25B 109.0
C27 C26 C25 102.59(18)
C27 C26 H26A 111.2
C25 C26 H26A 111.2
C27 C26 H26B 111.2
C25 C26 H26B 111.2
H26A C26 H26B 109.2
N1 C27 C26 103.40(17)
N1 C27 H27A 111.1
C26 C27 H27A 111.1
N1 C27 H27B 111.1
C26 C27 H27B 111.1
H27A C27 H27B 109.0
C8 N1 C27 126.81(15)
C8 N1 C24 122.74(15)
C27 N1 C24 110.20(15)

loop_
_geom_bond_atom_site_label_1
_geom_bond_atom_site_label_2
_geom_bond_distance
C1 C6 1.386(2)
C1 C2 1.396(2)
C1 C7 1.480(2)
C2 C3 1.374(3)
C2 H2 0.9300
C3 C4 1.367(3)
C3 H3 0.9300
C4 C5 1.372(3)
C4 H4 0.9300
C5 C6 1.385(3)
C5 H5 0.9300
C6 H6 0.9300
C7 O1 1.2020(19)
C7 C8 1.543(2)
C8 N1 1.333(2)
C8 C9 1.383(2)
C9 C10 1.454(3)
C9 C17 1.497(2)
C10 O2 1.239(2)
C10 C11 1.490(3)
C11 C16 1.379(2)
C11 C12 1.386(3)
C12 C13 1.367(3)
C12 H12 0.9300
C13 C14 1.376(3)
C13 H13 0.9300
C14 C15 1.368(3)
C14 H14 0.9300
C15 C16 1.372(3)
C15 H15 0.9300
C16 H16 0.9300
C17 O3 1.219(2)
C17 C18 1.483(2)
C18 C19 1.383(2)
C18 C23 1.394(2)
C19 C20 1.382(3)
C19 H19 0.9300
C20 C21 1.353(4)
C20 H20 0.9300
C21 C22 1.364(3)
C21 H21 0.9300
C22 C23 1.374(3)
C22 H22 0.9300
C23 H23 0.9300
C24 N1 1.479(2)
C24 C25 1.497(3)
C24 H24A 0.9700
C24 H24B 0.9700
C25 C26 1.516(4)
C25 H25A 0.9700
C25 H25B 0.9700
C26 C27 1.508(3)
C26 H26A 0.9700
C26 H26B 0.9700
C27 N1 1.474(2)
C27 H27A 0.9700
C27 H27B 0.9700

loop_
_geom_torsion_atom_site_label_1
_geom_torsion_atom_site_label_2
_geom_torsion_atom_site_label_3
_geom_torsion_atom_site_label_4
_geom_torsion
C6 C1 C2 C3 -0.5(3)
C7 C1 C2 C3 -176.29(17)
C1 C2 C3 C4 1.7(3)
C2 C3 C4 C5 -1.8(3)
C3 C4 C5 C6 0.7(4)
C4 C5 C6 C1 0.5(3)
C2 C1 C6 C5 -0.6(3)
C7 C1 C6 C5 175.10(18)
C6 C1 C7 O1 -166.62(17)
C2 C1 C7 O1 9.1(3)
C6 C1 C7 C8 3.9(2)
C2 C1 C7 C8 179.61(15)
O1 C7 C8 N1 72.4(2)
C1 C7 C8 N1 -98.48(17)
O1 C7 C8 C9 -106.70(19)
C1 C7 C8 C9 82.41(19)
N1 C8 C9 C10 -169.91(16)
C7 C8 C9 C10 9.1(2)
N1 C8 C9 C17 14.9(3)
C7 C8 C9 C17 -166.10(14)
C8 C9 C10 O2 12.6(3)
C17 C9 C10 O2 -172.18(17)
C8 C9 C10 C11 -163.70(15)
C17 C9 C10 C11 11.5(3)
O2 C10 C11 C16 -134.7(2)
C9 C10 C11 C16 41.9(3)
O2 C10 C11 C12 39.6(3)
C9 C10 C11 C12 -143.84(18)
C16 C11 C12 C13 -0.5(3)
C10 C11 C12 C13 -174.98(19)
C11 C12 C13 C14 1.9(3)
C12 C13 C14 C15 -1.3(3)
C13 C14 C15 C16 -0.8(3)
C14 C15 C16 C11 2.2(3)
C12 C11 C16 C15 -1.6(3)
C10 C11 C16 C15 172.72(18)
C8 C9 C17 O3 54.5(2)
C10 C9 C17 O3 -120.5(2)
C8 C9 C17 C18 -123.06(17)
C10 C9 C17 C18 61.9(2)
O3 C17 C18 C19 -166.44(18)
C9 C17 C18 C19 11.2(2)
O3 C17 C18 C23 8.3(2)
C9 C17 C18 C23 -174.06(15)
C23 C18 C19 C20 -0.2(3)
C17 C18 C19 C20 174.63(19)
C18 C19 C20 C21 -0.6(4)
C19 C20 C21 C22 1.0(4)
C20 C21 C22 C23 -0.6(4)
C21 C22 C23 C18 -0.2(3)
C19 C18 C23 C22 0.6(3)
C17 C18 C23 C22 -174.34(17)
N1 C24 C25 C26 31.3(2)
C24 C25 C26 C27 -41.0(2)
C25 C26 C27 N1 34.1(2)
C9 C8 N1 C27 11.8(3)
C7 C8 N1 C27 -167.25(16)
C9 C8 N1 C24 -174.59(17)
C7 C8 N1 C24 6.4(2)
C26 C27 N1 C8 158.95(19)
C26 C27 N1 C24 -15.3(2)
C25 C24 N1 C8 175.42(17)
C25 C24 N1 C27 -10.0(2)
